data_7062165
loop_
_publ_author_name
'Butuza, Roxana A.'
'Dumitra\,s, Darius'
'Bohan, Cosmina'
'Pop, Alexandra'

_publ_section_title
;
 Silver(i) complexes containing heteroleptic diorganochalcogen(ii) ligands
;
_journal_issue 5
_journal_name_full 'New Journal of Chemistry'
_journal_page_first 2202
_journal_page_last 2210
_journal_paper_doi 10.1039/D2NJ05472H
_journal_volume 47
_journal_year 2023
_chemical_formula_sum 'C20 H19 N O2 S'
_chemical_formula_weight 337.42
_chemical_name_common INA4
_space_group_crystal_system monoclinic
_space_group_IT_number 14
_space_group_name_Hall '-P 2ybc'
_space_group_name_H-M_alt 'P 1 21/c 1'
_atom_sites_solution_hydrogens geom
_audit_update_record
;
2022-12-12 deposited with the CCDC.	2022-12-13 downloaded from the CCDC.
;
_cell_angle_alpha 90
_cell_angle_beta 104.319(4)
_cell_angle_gamma 90
_cell_formula_units_Z 4
_cell_length_a 18.681(2)
_cell_length_b 5.2749(6)
_cell_length_c 17.908(2)
_cell_measurement_reflns_used 2918
_cell_measurement_temperature 100.(2)
_cell_measurement_theta_max 25.7198
_cell_measurement_theta_min 2.2503
_cell_volume 1709.8(3)
_computing_cell_refinement 'SAINT V8.40B (Bruker AXS LLC, 2019)'
_computing_data_collection 'Bruker APEX4 2021.10-0'
_computing_data_reduction 'SAINT V8.40B (Bruker AXS LLC, 2019)'
_computing_molecular_graphics 'shelXle (C.B. Huebschle, rev 1328)'
_computing_publication_material 'Bruker APEX4 2021.10-0'
_computing_structure_refinement 'SHELXL-2019/1 (Sheldrick, 2019)'
_computing_structure_solution 'XT, VERSION 2018/2'
_diffrn_ambient_temperature 100.(2)
_diffrn_detector_area_resol_mean 7.3910
_diffrn_measured_fraction_theta_full 0.994
_diffrn_measured_fraction_theta_max 0.994
_diffrn_measurement_device_type 'Bruker D8 Venture'
_diffrn_measurement_method '\f and \w scans'
_diffrn_radiation_monochromator 'multilayer optics'
_diffrn_radiation_type 'Mo K\a'
_diffrn_radiation_wavelength 0.71073
_diffrn_reflns_av_R_equivalents 0.2359
_diffrn_reflns_av_unetI/netI 0.1507
_diffrn_reflns_limit_h_max 24
_diffrn_reflns_limit_h_min -23
_diffrn_reflns_limit_k_max 7
_diffrn_reflns_limit_k_min -7
_diffrn_reflns_limit_l_max 21
_diffrn_reflns_limit_l_min -23
_diffrn_reflns_number 36429
_diffrn_reflns_theta_full 25.24
_diffrn_reflns_theta_max 28.38
_diffrn_reflns_theta_min 2.25
_diffrn_source 'Incoatec Mo--I\mS 3.0 microfocus source'
_diffrn_source_current 1.4
_diffrn_source_power 0.07
_diffrn_source_voltage 50
_exptl_absorpt_coefficient_mu 0.201
_exptl_absorpt_correction_T_max 0.98
_exptl_absorpt_correction_T_min 0.89
_exptl_absorpt_correction_type multi-scan
_exptl_absorpt_process_details
;
Krause, L., Herbst-Irmer, R., Sheldrick G.M. & Stalke D.,
J. Appl. Cryst. 48 (2015) 3-10
;
_exptl_crystal_colour 'clear yellow'
_exptl_crystal_density_diffrn 1.311
_exptl_crystal_density_method 'not measured'
_exptl_crystal_description block
_exptl_crystal_F_000 712
_exptl_crystal_size_max 0.122
_exptl_crystal_size_mid 0.092
_exptl_crystal_size_min 0.089
_refine_diff_density_max 0.850
_refine_diff_density_min -0.301
_refine_ls_extinction_method none
_refine_ls_goodness_of_fit_ref 1.064
_refine_ls_hydrogen_treatment constr
_refine_ls_matrix_type full
_refine_ls_number_parameters 218
_refine_ls_number_reflns 4226
_refine_ls_number_restraints 0
_refine_ls_restrained_S_all 1.064
_refine_ls_R_factor_all 0.2132
_refine_ls_R_factor_gt 0.0999
_refine_ls_shift/su_max 0.000
_refine_ls_shift/su_mean 0.000
_refine_ls_structure_factor_coef Fsqd
_refine_ls_weighting_details 'w=1/[\s^2^(Fo^2^)+(0.0417P)^2^+3.0602P] where P=(Fo^2^+2Fc^2^)/3'
_refine_ls_weighting_scheme calc
_refine_ls_wR_factor_gt 0.1527
_refine_ls_wR_factor_ref 0.1900
_reflns_Friedel_coverage 0.000
_reflns_number_gt 2061
_reflns_number_total 4226
_reflns_threshold_expression 'I > 2\s(I)'
_cod_data_source_file d2nj05472h2.cif
_cod_data_source_block ale236
_cod_depositor_comments
;
The following automatic conversions were performed:

data item '_exptl_absorpt_correction_type' value 'Multi-Scan' was
changed to 'multi-scan' in accordance with the
/home/data/users/saulius/crontab/automatic-downloads/rss-feeds/RSC/lib/dictionaries/cif_core.dic
dictionary named 'cif_core.dic' version 2.4.2 last updated on
2011-04-26.

Automatic conversion script
Id: cif_fix_values 7556 2019-12-06 15:28:31Z antanas 

 Adding full bibliography for 7062165--7062167.cif.
;
_cod_database_code 7062165

loop_
_space_group_symop_operation_xyz
'x, y, z'
'-x, y+1/2, -z+1/2'
'-x, -y, -z'
'x, -y-1/2, z-1/2'

loop_
_atom_site_type_symbol
_atom_site_label
_atom_site_fract_x
_atom_site_fract_y
_atom_site_fract_z
_atom_site_U_iso_or_equiv
_atom_site_adp_type
_atom_site_calc_flag
_atom_site_refinement_flags_adp
_atom_site_refinement_flags_occupancy
_atom_site_refinement_flags_posn
_atom_site_occupancy
_atom_site_disorder_assembly
_atom_site_disorder_group
S S1 0.45905(6) 0.2784(2) 0.55597(7) 0.0367(3) Uani d . . . 1 . .
O O1 0.88164(15) 0.4966(5) 0.93789(16) 0.0354(7) Uani d . . . 1 . .
O O2 0.83189(16) 0.1611(6) 0.98628(18) 0.0433(8) Uani d . . . 1 . .
N N1 0.79340(19) 0.5752(6) 0.82811(19) 0.0305(8) Uani d . . . 1 . .
C C1 0.5312(2) 0.2459(7) 0.6399(2) 0.0294(10) Uani d . . . 1 . .
C C2 0.5870(2) 0.4308(8) 0.6518(3) 0.0340(11) Uani d . . . 1 . .
H H2 0.584082 0.562867 0.615047 0.041000 Uiso calc U . R 1 . .
C C3 0.6457(2) 0.4244(8) 0.7153(2) 0.0320(10) Uani d . . . 1 . .
H H3 0.682888 0.551252 0.721961 0.038000 Uiso calc U . R 1 . .
C C4 0.6513(2) 0.2316(8) 0.7705(2) 0.0311(10) Uani d . . . 1 . .
C C5 0.5950(2) 0.0493(8) 0.7581(3) 0.0357(11) Uani d . . . 1 . .
H H5 0.597464 -0.082332 0.794910 0.043000 Uiso calc U . R 1 . .
C C6 0.5360(2) 0.0553(8) 0.6941(3) 0.0343(11) Uani d . . . 1 . .
H H6 0.498673 -0.071105 0.687244 0.041000 Uiso calc U . R 1 . .
C C7 0.7109(2) 0.2141(8) 0.8397(2) 0.0347(11) Uani d . . . 1 . .
H H7 0.707583 0.076260 0.872772 0.042000 Uiso calc U . R 1 . .
C C8 0.7711(2) 0.3666(8) 0.8641(2) 0.0329(10) Uani d . . . 1 . .
C C9 0.8274(2) 0.3155(9) 0.9356(3) 0.0360(11) Uani d . . . 1 . .
C C10 0.8568(2) 0.6406(8) 0.8707(2) 0.0340(11) Uani d . . . 1 . .
C C11 0.9057(2) 0.8411(8) 0.8579(2) 0.0314(10) Uani d . . . 1 . .
C C12 0.9763(2) 0.8716(8) 0.9050(3) 0.0366(11) Uani d . . . 1 . .
H H12 0.993907 0.759638 0.947077 0.044000 Uiso calc U . R 1 . .
C C13 1.0215(2) 1.0668(9) 0.8905(3) 0.0404(12) Uani d . . . 1 . .
H H13 1.069643 1.088084 0.922999 0.048000 Uiso calc U . R 1 . .
C C14 0.9964(2) 1.2287(8) 0.8293(3) 0.0377(11) Uani d . . . 1 . .
H H14 1.027266 1.361388 0.819580 0.045000 Uiso calc U . R 1 . .
C C15 0.9257(2) 1.1981(8) 0.7815(3) 0.0374(11) Uani d . . . 1 . .
H H15 0.908535 1.309615 0.739230 0.045000 Uiso calc U . R 1 . .
C C16 0.8808(2) 1.0061(8) 0.7956(2) 0.0329(10) Uani d . . . 1 . .
H H16 0.832670 0.985545 0.762917 0.040000 Uiso calc U . R 1 . .
C C17 0.4008(3) 0.0058(8) 0.5585(3) 0.0437(12) Uani d . . . 1 . .
H H17A 0.431085 -0.150402 0.565417 0.052000 Uiso calc U . R 1 . .
H H17B 0.378078 0.020845 0.602723 0.052000 Uiso calc U . R 1 . .
C C18 0.3409(2) -0.0119(8) 0.4845(3) 0.0421(12) Uani d . . . 1 . .
H H18A 0.312947 -0.171087 0.485096 0.051000 Uiso calc U . R 1 . .
H H18B 0.364277 -0.021149 0.440690 0.051000 Uiso calc U . R 1 . .
C C19 0.2863(2) 0.2118(9) 0.4713(3) 0.0431(12) Uani d . . . 1 . .
H H19A 0.263762 0.224661 0.515726 0.052000 Uiso calc U . R 1 . .
H H19B 0.313772 0.370903 0.468872 0.052000 Uiso calc U . R 1 . .
C C20 0.2259(3) 0.1850(11) 0.3984(3) 0.0556(14) Uani d . . . 1 . .
H H20A 0.196433 0.340777 0.389360 0.083000 Uiso calc U . R 1 . .
H H20B 0.194050 0.041646 0.403464 0.083000 Uiso calc U . R 1 . .
H H20C 0.247884 0.154981 0.354818 0.083000 Uiso calc U . R 1 . .

loop_
_atom_site_aniso_label
_atom_site_aniso_U_11
_atom_site_aniso_U_22
_atom_site_aniso_U_33
_atom_site_aniso_U_12
_atom_site_aniso_U_13
_atom_site_aniso_U_23
S1 0.0381(7) 0.0328(6) 0.0383(7) -0.0083(5) 0.0076(5) 0.0011(5)
O1 0.0341(18) 0.0375(17) 0.0346(18) 0.0024(14) 0.0083(14) 0.0057(14)
O2 0.046(2) 0.0419(19) 0.043(2) 0.0057(15) 0.0136(15) 0.0173(16)
N1 0.031(2) 0.0281(19) 0.033(2) 0.0002(16) 0.0085(17) 0.0014(17)
C1 0.026(2) 0.024(2) 0.038(3) 0.0002(18) 0.0089(19) -0.002(2)
C2 0.043(3) 0.025(2) 0.036(3) -0.005(2) 0.015(2) 0.000(2)
C3 0.032(3) 0.027(2) 0.038(3) -0.0036(19) 0.010(2) -0.001(2)
C4 0.030(2) 0.028(2) 0.039(3) 0.0018(19) 0.0142(19) -0.004(2)
C5 0.042(3) 0.028(2) 0.040(3) 0.001(2) 0.016(2) 0.006(2)
C6 0.038(3) 0.027(2) 0.041(3) -0.004(2) 0.015(2) -0.003(2)
C7 0.038(3) 0.029(2) 0.041(3) 0.007(2) 0.016(2) 0.004(2)
C8 0.031(2) 0.033(2) 0.036(3) 0.005(2) 0.010(2) 0.004(2)
C9 0.033(3) 0.034(3) 0.043(3) 0.001(2) 0.015(2) 0.001(2)
C10 0.039(3) 0.032(2) 0.032(3) 0.008(2) 0.012(2) 0.002(2)
C11 0.039(3) 0.025(2) 0.031(2) 0.0024(19) 0.011(2) 0.0005(19)
C12 0.036(3) 0.036(3) 0.038(3) 0.002(2) 0.008(2) -0.001(2)
C13 0.035(3) 0.043(3) 0.044(3) -0.003(2) 0.011(2) -0.006(2)
C14 0.041(3) 0.034(3) 0.042(3) 0.000(2) 0.019(2) 0.000(2)
C15 0.044(3) 0.031(2) 0.039(3) 0.007(2) 0.015(2) 0.003(2)
C16 0.035(3) 0.036(3) 0.029(2) 0.000(2) 0.0092(19) -0.004(2)
C17 0.050(3) 0.033(3) 0.046(3) -0.015(2) 0.010(2) 0.006(2)
C18 0.036(3) 0.035(3) 0.057(3) -0.006(2) 0.016(2) -0.015(2)
C19 0.039(3) 0.042(3) 0.048(3) -0.006(2) 0.010(2) -0.002(2)
C20 0.044(3) 0.071(4) 0.049(3) -0.007(3) 0.006(2) -0.001(3)

loop_
_atom_type_symbol
_atom_type_description
_atom_type_scat_dispersion_real
_atom_type_scat_dispersion_imag
_atom_type_scat_source
C C 0.0033 0.0016 'International Tables Vol C Tables 4.2.6.8 and 6.1.1.4'
H H 0.0000 0.0000 'International Tables Vol C Tables 4.2.6.8 and 6.1.1.4'
N N 0.0061 0.0033 'International Tables Vol C Tables 4.2.6.8 and 6.1.1.4'
O O 0.0106 0.0060 'International Tables Vol C Tables 4.2.6.8 and 6.1.1.4'
S S 0.1246 0.1234 'International Tables Vol C Tables 4.2.6.8 and 6.1.1.4'

loop_
_geom_angle_atom_site_label_1
_geom_angle_atom_site_label_2
_geom_angle_atom_site_label_3
_geom_angle_site_symmetry_1
_geom_angle_site_symmetry_3
_geom_angle
_geom_angle_publ_flag
C1 S1 C17 . . 103.8(2) ?
C9 O1 C10 . . 105.3(3) ?
C10 N1 C8 . . 105.9(3) ?
C6 C1 C2 . . 118.7(4) ?
C6 C1 S1 . . 124.9(3) ?
C2 C1 S1 . . 116.4(3) ?
C3 C2 C1 . . 121.3(4) ?
C2 C3 C4 . . 120.4(4) ?
C5 C4 C3 . . 117.6(4) ?
C5 C4 C7 . . 118.6(4) ?
C3 C4 C7 . . 123.7(4) ?
C6 C5 C4 . . 122.0(4) ?
C5 C6 C1 . . 119.9(4) ?
C8 C7 C4 . . 129.4(4) ?
C7 C8 N1 . . 129.5(4) ?
C7 C8 C9 . . 121.9(4) ?
N1 C8 C9 . . 108.5(4) ?
O2 C9 O1 . . 121.9(4) ?
O2 C9 C8 . . 132.9(4) ?
O1 C9 C8 . . 105.2(4) ?
N1 C10 O1 . . 115.1(4) ?
N1 C10 C11 . . 128.6(4) ?
O1 C10 C11 . . 116.3(4) ?
C12 C11 C16 . . 119.4(4) ?
C12 C11 C10 . . 121.9(4) ?
C16 C11 C10 . . 118.7(4) ?
C11 C12 C13 . . 120.0(4) ?
C14 C13 C12 . . 120.2(4) ?
C13 C14 C15 . . 120.1(4) ?
C16 C15 C14 . . 120.0(4) ?
C15 C16 C11 . . 120.3(4) ?
C18 C17 S1 . . 110.3(3) ?
C17 C18 C19 . . 114.0(4) ?
C20 C19 C18 . . 112.7(4) ?

loop_
_geom_bond_atom_site_label_1
_geom_bond_atom_site_label_2
_geom_bond_site_symmetry_2
_geom_bond_distance
_geom_bond_publ_flag
S1 C1 . 1.761(4) ?
S1 C17 . 1.811(4) ?
O1 C9 . 1.385(5) ?
O1 C10 . 1.401(5) ?
O2 C9 . 1.208(5) ?
N1 C10 . 1.288(5) ?
N1 C8 . 1.390(5) ?
C1 C6 . 1.385(6) ?
C1 C2 . 1.406(5) ?
C2 C3 . 1.371(6) ?
C3 C4 . 1.405(6) ?
C4 C5 . 1.402(6) ?
C4 C7 . 1.449(6) ?
C5 C6 . 1.380(6) ?
C7 C8 . 1.363(6) ?
C8 C9 . 1.467(6) ?
C10 C11 . 1.453(6) ?
C11 C12 . 1.388(6) ?
C11 C16 . 1.400(6) ?
C12 C13 . 1.395(6) ?
C13 C14 . 1.378(6) ?
C14 C15 . 1.393(6) ?
C15 C16 . 1.378(6) ?
C17 C18 . 1.510(6) ?
C18 C19 . 1.539(6) ?
C19 C20 . 1.508(6) ?

loop_
_geom_torsion_atom_site_label_1
_geom_torsion_atom_site_label_2
_geom_torsion_atom_site_label_3
_geom_torsion_atom_site_label_4
_geom_torsion_site_symmetry_1
_geom_torsion_site_symmetry_2
_geom_torsion_site_symmetry_3
_geom_torsion_site_symmetry_4
_geom_torsion
_geom_torsion_publ_flag
C17 S1 C1 C6 . . . . -2.6(4) ?
C17 S1 C1 C2 . . . . 178.0(3) ?
C6 C1 C2 C3 . . . . 0.4(6) ?
S1 C1 C2 C3 . . . . 179.9(3) ?
C1 C2 C3 C4 . . . . -0.2(6) ?
C2 C3 C4 C5 . . . . -0.2(6) ?
C2 C3 C4 C7 . . . . -179.0(4) ?
C3 C4 C5 C6 . . . . 0.4(6) ?
C7 C4 C5 C6 . . . . 179.2(4) ?
C4 C5 C6 C1 . . . . -0.2(6) ?
C2 C1 C6 C5 . . . . -0.2(6) ?
S1 C1 C6 C5 . . . . -179.7(3) ?
C5 C4 C7 C8 . . . . -180.0(4) ?
C3 C4 C7 C8 . . . . -1.2(7) ?
C4 C7 C8 N1 . . . . -2.8(8) ?
C4 C7 C8 C9 . . . . -178.3(4) ?
C10 N1 C8 C7 . . . . -174.3(4) ?
C10 N1 C8 C9 . . . . 1.7(5) ?
C10 O1 C9 O2 . . . . -179.2(4) ?
C10 O1 C9 C8 . . . . -0.3(4) ?
C7 C8 C9 O2 . . . . -5.7(8) ?
N1 C8 C9 O2 . . . . 177.9(5) ?
C7 C8 C9 O1 . . . . 175.5(4) ?
N1 C8 C9 O1 . . . . -0.8(5) ?
C8 N1 C10 O1 . . . . -2.0(5) ?
C8 N1 C10 C11 . . . . 177.4(4) ?
C9 O1 C10 N1 . . . . 1.5(5) ?
C9 O1 C10 C11 . . . . -178.0(4) ?
N1 C10 C11 C12 . . . . -172.8(4) ?
O1 C10 C11 C12 . . . . 6.6(6) ?
N1 C10 C11 C16 . . . . 6.5(7) ?
O1 C10 C11 C16 . . . . -174.1(4) ?
C16 C11 C12 C13 . . . . 0.6(6) ?
C10 C11 C12 C13 . . . . 180.0(4) ?
C11 C12 C13 C14 . . . . -0.4(7) ?
C12 C13 C14 C15 . . . . 0.0(7) ?
C13 C14 C15 C16 . . . . 0.1(6) ?
C14 C15 C16 C11 . . . . 0.1(6) ?
C12 C11 C16 C15 . . . . -0.4(6) ?
C10 C11 C16 C15 . . . . -179.8(4) ?
C1 S1 C17 C18 . . . . -172.9(3) ?
S1 C17 C18 C19 . . . . -64.1(5) ?
C17 C18 C19 C20 . . . . -178.3(4) ?
